data_4033724
loop_
_publ_author_name
'Wang, Zhaoyun'
'Cheng, Cheng'
'Kang, Zhengxin'
'Miao, Wei'
'Liu, Qingyun'
'Wang, Hua'
'Hao, Erhong'

_publ_section_title
;
 Organotrifluoroborate Salts as Complexation Reagents for Synthesizing
 BODIPY Dyes Containing Both Fluoride and an Organo Substituent at the
 Boron Center.
;
_journal_issue 5
_journal_name_full 'The Journal of organic chemistry'
_journal_page_first 2732
_journal_page_last 2740
_journal_paper_doi 10.1021/acs.joc.8b03145
_journal_volume 84
_journal_year 2019
_chemical_formula_sum 'C22 H18 B F N2 O'
_chemical_formula_weight 356.19
_space_group_IT_number 2
_space_group_name_Hall '-P 1'
_space_group_name_H-M_alt 'P -1'
_symmetry_cell_setting triclinic
_symmetry_space_group_name_H-M 'P -1'
_atom_sites_solution_hydrogens geom
_atom_sites_solution_primary direct
_atom_sites_solution_secondary difmap
_audit_creation_method SHELXL-97
_cell_angle_alpha 70.9460(10)
_cell_angle_beta 77.1070(10)
_cell_angle_gamma 77.5380(10)
_cell_formula_units_Z 2
_cell_length_a 8.6479(10)
_cell_length_b 10.0827(12)
_cell_length_c 11.4600(14)
_cell_measurement_reflns_used 4397
_cell_measurement_temperature 293(2)
_cell_measurement_theta_max 25.364
_cell_measurement_theta_min 2.425
_cell_volume 909.54(19)
_computing_structure_refinement 'SHELXL-97 (Sheldrick, 1997)'
_computing_structure_solution 'SHELXS-97 (Sheldrick, 1990)'
_diffrn_ambient_temperature 293(2)
_diffrn_measured_fraction_theta_full 0.998
_diffrn_measured_fraction_theta_max 0.998
_diffrn_measurement_device_type 'CCD area detector'
_diffrn_measurement_method 'phi and omega scans'
_diffrn_radiation_monochromator graphite
_diffrn_radiation_source 'fine-focus sealed tube'
_diffrn_radiation_type MoK\a
_diffrn_radiation_wavelength 0.71073
_diffrn_reflns_av_R_equivalents 0.0263
_diffrn_reflns_av_sigmaI/netI 0.0263
_diffrn_reflns_limit_h_max 10
_diffrn_reflns_limit_h_min -10
_diffrn_reflns_limit_k_max 11
_diffrn_reflns_limit_k_min -11
_diffrn_reflns_limit_l_max 13
_diffrn_reflns_limit_l_min -13
_diffrn_reflns_number 8951
_diffrn_reflns_theta_full 25.00
_diffrn_reflns_theta_max 25.00
_diffrn_reflns_theta_min 1.91
_exptl_absorpt_coefficient_mu 0.087
_exptl_absorpt_correction_T_max 0.9829
_exptl_absorpt_correction_T_min 0.9803
_exptl_absorpt_correction_type multi-scan
_exptl_absorpt_process_details sadabs
_exptl_crystal_colour red
_exptl_crystal_density_diffrn 1.301
_exptl_crystal_density_method 'not measured'
_exptl_crystal_description needle
_exptl_crystal_F_000 372
_exptl_crystal_size_max 0.23
_exptl_crystal_size_mid 0.21
_exptl_crystal_size_min 0.20
_refine_diff_density_max 0.175
_refine_diff_density_min -0.242
_refine_diff_density_rms 0.041
_refine_ls_extinction_method none
_refine_ls_goodness_of_fit_ref 1.005
_refine_ls_hydrogen_treatment constr
_refine_ls_matrix_type full
_refine_ls_number_parameters 245
_refine_ls_number_reflns 3187
_refine_ls_number_restraints 0
_refine_ls_restrained_S_all 1.005
_refine_ls_R_factor_all 0.0510
_refine_ls_R_factor_gt 0.0401
_refine_ls_shift/su_max 0.000
_refine_ls_shift/su_mean 0.000
_refine_ls_structure_factor_coef Fsqd
_refine_ls_weighting_details 'calc w=1/[\s^2^(Fo^2^)+(0.1000P)^2^+0.0000P] where P=(Fo^2^+2Fc^2^)/3'
_refine_ls_weighting_scheme calc
_refine_ls_wR_factor_gt 0.1233
_refine_ls_wR_factor_ref 0.1360
_reflns_number_gt 2569
_reflns_number_total 3187
_reflns_threshold_expression >2sigma(I)
_cod_data_source_file jo8b03145_si_002.cif
_cod_data_source_block test_0m_a
_cod_database_code 4033724

loop_
_symmetry_equiv_pos_as_xyz
'x, y, z'
'-x, -y, -z'

loop_
_atom_site_label
_atom_site_type_symbol
_atom_site_fract_x
_atom_site_fract_y
_atom_site_fract_z
_atom_site_U_iso_or_equiv
_atom_site_adp_type
_atom_site_occupancy
_atom_site_symmetry_multiplicity
_atom_site_calc_flag
_atom_site_refinement_flags
F1 F 1.08236(10) 0.81020(9) 0.00997(8) 0.0523(3) Uani 1 1 d .
O1 O 0.36047(13) 0.11544(13) 0.42222(12) 0.0602(4) Uani 1 1 d .
N2 N 1.05336(14) 0.56695(13) 0.13237(11) 0.0408(3) Uani 1 1 d .
N1 N 0.82962(14) 0.76359(12) 0.14007(11) 0.0403(3) Uani 1 1 d .
C5 C 0.66243(17) 0.41882(15) 0.25651(13) 0.0393(4) Uani 1 1 d .
C9 C 0.94352(17) 0.47177(15) 0.17784(13) 0.0398(4) Uani 1 1 d .
C8 C 0.77781(17) 0.52020(16) 0.20363(13) 0.0390(4) Uani 1 1 d .
C13 C 0.72262(17) 0.66649(15) 0.18018(13) 0.0390(4) Uani 1 1 d .
C17 C 1.08071(16) 0.75190(16) 0.23902(13) 0.0410(4) Uani 1 1 d .
C6 C 0.54114(17) 0.43463(16) 0.35605(13) 0.0419(4) Uani 1 1 d .
H6 H 0.5289 0.5137 0.3840 0.050 Uiso 1 1 calc R
C4 C 0.67307(18) 0.30181(16) 0.21359(14) 0.0448(4) Uani 1 1 d .
H4 H 0.7512 0.2897 0.1460 0.054 Uiso 1 1 calc R
C7 C 0.43870(18) 0.33601(16) 0.41416(14) 0.0446(4) Uani 1 1 d .
H7 H 0.3601 0.3477 0.4817 0.053 Uiso 1 1 calc R
C2 C 0.45338(17) 0.21939(16) 0.37158(15) 0.0439(4) Uani 1 1 d .
C3 C 0.57000(18) 0.20493(17) 0.26978(15) 0.0488(4) Uani 1 1 d .
H3 H 0.5783 0.1283 0.2393 0.059 Uiso 1 1 calc R
C10 C 1.03118(19) 0.33369(17) 0.18996(15) 0.0489(4) Uani 1 1 d .
H10 H 0.9889 0.2492 0.2196 0.059 Uiso 1 1 calc R
C14 C 0.56570(18) 0.74485(17) 0.17929(15) 0.0481(4) Uani 1 1 d .
H14 H 0.4703 0.7076 0.2017 0.058 Uiso 1 1 calc R
C12 C 1.19995(18) 0.49046(18) 0.11732(15) 0.0494(4) Uani 1 1 d .
H12 H 1.2952 0.5283 0.0889 0.059 Uiso 1 1 calc R
C18 C 1.10742(18) 0.64399(17) 0.34831(15) 0.0492(4) Uani 1 1 d .
H18 H 1.0870 0.5538 0.3582 0.059 Uiso 1 1 calc R
C16 C 0.74325(19) 0.89464(17) 0.11585(15) 0.0494(4) Uani 1 1 d .
H16 H 0.7861 0.9788 0.0876 0.059 Uiso 1 1 calc R
C22 C 1.11204(19) 0.88509(18) 0.22990(16) 0.0522(4) Uani 1 1 d .
H22 H 1.0937 0.9603 0.1589 0.063 Uiso 1 1 calc R
C11 C 1.19001(19) 0.34737(18) 0.14989(16) 0.0542(4) Uani 1 1 d .
H11 H 1.2753 0.2741 0.1454 0.065 Uiso 1 1 calc R
C19 C 1.1637(2) 0.66760(19) 0.44267(16) 0.0587(5) Uani 1 1 d .
H19 H 1.1799 0.5937 0.5150 0.070 Uiso 1 1 calc R
C15 C 0.5807(2) 0.88571(17) 0.13934(16) 0.0543(4) Uani 1 1 d .
H15 H 0.4971 0.9618 0.1297 0.065 Uiso 1 1 calc R
C21 C 1.1699(2) 0.9086(2) 0.32390(18) 0.0611(5) Uani 1 1 d .
H21 H 1.1913 0.9982 0.3150 0.073 Uiso 1 1 calc R
C20 C 1.1956(2) 0.7991(2) 0.43016(19) 0.0628(5) Uani 1 1 d .
H20 H 1.2345 0.8144 0.4933 0.075 Uiso 1 1 calc R
B1 B 1.0161(2) 0.72648(18) 0.12799(15) 0.0411(4) Uani 1 1 d .
C1 C 0.2437(3) 0.1238(2) 0.5300(2) 0.0800(6) Uani 1 1 d .
H1A H 0.2960 0.1242 0.5955 0.120 Uiso 1 1 calc R
H1B H 0.1882 0.0433 0.5579 0.120 Uiso 1 1 calc R
H1C H 0.1682 0.2095 0.5094 0.120 Uiso 1 1 calc R

loop_
_atom_site_aniso_label
_atom_site_aniso_U_11
_atom_site_aniso_U_22
_atom_site_aniso_U_33
_atom_site_aniso_U_23
_atom_site_aniso_U_13
_atom_site_aniso_U_12
F1 0.0604(6) 0.0537(6) 0.0386(5) -0.0126(4) 0.0035(4) -0.0134(4)
O1 0.0541(7) 0.0540(7) 0.0768(9) -0.0276(6) 0.0012(6) -0.0168(6)
N2 0.0392(7) 0.0457(7) 0.0389(7) -0.0173(6) -0.0057(5) -0.0026(6)
N1 0.0446(7) 0.0374(7) 0.0394(7) -0.0125(5) -0.0086(5) -0.0036(5)
C5 0.0405(8) 0.0419(8) 0.0384(8) -0.0155(6) -0.0095(6) -0.0033(6)
C9 0.0432(8) 0.0411(8) 0.0377(8) -0.0152(6) -0.0103(6) -0.0027(6)
C8 0.0457(8) 0.0439(8) 0.0316(7) -0.0156(6) -0.0099(6) -0.0050(7)
C13 0.0417(8) 0.0399(8) 0.0369(8) -0.0129(6) -0.0086(6) -0.0046(6)
C17 0.0354(7) 0.0447(9) 0.0426(8) -0.0166(7) -0.0018(6) -0.0046(6)
C6 0.0474(9) 0.0417(9) 0.0419(8) -0.0204(7) -0.0087(7) -0.0035(7)
C4 0.0455(9) 0.0490(9) 0.0446(9) -0.0251(7) -0.0040(7) -0.0031(7)
C7 0.0431(8) 0.0494(9) 0.0435(9) -0.0216(7) -0.0039(7) -0.0028(7)
C2 0.0408(8) 0.0416(9) 0.0546(9) -0.0187(7) -0.0116(7) -0.0063(7)
C3 0.0490(9) 0.0475(9) 0.0600(10) -0.0307(8) -0.0080(8) -0.0060(7)
C10 0.0500(9) 0.0419(9) 0.0571(10) -0.0166(7) -0.0163(8) -0.0006(7)
C14 0.0402(8) 0.0492(10) 0.0549(10) -0.0167(8) -0.0109(7) -0.0014(7)
C12 0.0401(8) 0.0581(11) 0.0502(9) -0.0205(8) -0.0069(7) -0.0014(7)
C18 0.0530(9) 0.0476(9) 0.0498(9) -0.0174(7) -0.0128(7) -0.0038(7)
C16 0.0554(10) 0.0382(9) 0.0520(10) -0.0115(7) -0.0094(8) -0.0037(7)
C22 0.0574(10) 0.0505(10) 0.0505(10) -0.0154(8) -0.0088(8) -0.0115(8)
C11 0.0472(10) 0.0507(10) 0.0664(11) -0.0253(8) -0.0175(8) 0.0104(8)
C19 0.0676(11) 0.0598(11) 0.0521(10) -0.0195(8) -0.0256(9) 0.0045(9)
C15 0.0492(10) 0.0439(10) 0.0651(11) -0.0150(8) -0.0148(8) 0.0066(7)
C21 0.0622(11) 0.0588(11) 0.0758(13) -0.0314(10) -0.0187(9) -0.0117(9)
C20 0.0609(11) 0.0727(13) 0.0700(12) -0.0381(10) -0.0296(9) 0.0044(9)
B1 0.0419(9) 0.0434(10) 0.0363(9) -0.0116(7) -0.0008(7) -0.0091(7)
C1 0.0719(13) 0.0676(13) 0.0944(16) -0.0293(12) 0.0234(11) -0.0277(10)

loop_
_atom_type_symbol
_atom_type_description
_atom_type_scat_dispersion_real
_atom_type_scat_dispersion_imag
_atom_type_scat_source
C C 0.0033 0.0016 'International Tables Vol C Tables 4.2.6.8 and 6.1.1.4'
H H 0.0000 0.0000 'International Tables Vol C Tables 4.2.6.8 and 6.1.1.4'
B B 0.0013 0.0007 'International Tables Vol C Tables 4.2.6.8 and 6.1.1.4'
N N 0.0061 0.0033 'International Tables Vol C Tables 4.2.6.8 and 6.1.1.4'
O O 0.0106 0.0060 'International Tables Vol C Tables 4.2.6.8 and 6.1.1.4'
F F 0.0171 0.0103 'International Tables Vol C Tables 4.2.6.8 and 6.1.1.4'

loop_
_geom_angle_atom_site_label_1
_geom_angle_atom_site_label_2
_geom_angle_atom_site_label_3
_geom_angle
C2 O1 C1 117.61(13)
C12 N2 C9 107.17(12)
C12 N2 B1 125.96(13)
C9 N2 B1 125.65(12)
C16 N1 C13 107.70(12)
C16 N1 B1 126.34(13)
C13 N1 B1 125.95(12)
C6 C5 C4 117.60(13)
C6 C5 C8 120.01(13)
C4 C5 C8 122.34(13)
N2 C9 C8 120.80(13)
N2 C9 C10 107.59(12)
C8 C9 C10 131.60(14)
C13 C8 C9 119.47(13)
C13 C8 C5 119.85(13)
C9 C8 C5 120.68(13)
N1 C13 C8 121.02(13)
N1 C13 C14 107.48(13)
C8 C13 C14 131.27(14)
C18 C17 C22 116.65(14)
C18 C17 B1 122.40(13)
C22 C17 B1 120.94(14)
C7 C6 C5 121.66(13)
C7 C6 H6 119.2
C5 C6 H6 119.2
C3 C4 C5 120.86(14)
C3 C4 H4 119.6
C5 C4 H4 119.6
C6 C7 C2 119.73(14)
C6 C7 H7 120.1
C2 C7 H7 120.1
O1 C2 C7 124.74(14)
O1 C2 C3 116.06(13)
C7 C2 C3 119.20(14)
C4 C3 C2 120.89(14)
C4 C3 H3 119.6
C2 C3 H3 119.6
C11 C10 C9 107.29(14)
C11 C10 H10 126.4
C9 C10 H10 126.4
C15 C14 C13 107.18(14)
C15 C14 H14 126.4
C13 C14 H14 126.4
N2 C12 C11 110.67(14)
N2 C12 H12 124.7
C11 C12 H12 124.7
C19 C18 C17 121.64(16)
C19 C18 H18 119.2
C17 C18 H18 119.2
N1 C16 C15 109.94(14)
N1 C16 H16 125.0
C15 C16 H16 125.0
C21 C22 C17 121.77(16)
C21 C22 H22 119.1
C17 C22 H22 119.1
C10 C11 C12 107.26(14)
C10 C11 H11 126.4
C12 C11 H11 126.4
C20 C19 C18 120.33(16)
C20 C19 H19 119.8
C18 C19 H19 119.8
C14 C15 C16 107.70(14)
C14 C15 H15 126.2
C16 C15 H15 126.2
C20 C21 C22 119.85(17)
C20 C21 H21 120.1
C22 C21 H21 120.1
C19 C20 C21 119.74(15)
C19 C20 H20 120.1
C21 C20 H20 120.1
F1 B1 N2 109.93(12)
F1 B1 N1 107.61(12)
N2 B1 N1 104.38(12)
F1 B1 C17 111.18(12)
N2 B1 C17 111.32(12)
N1 B1 C17 112.15(12)
O1 C1 H1A 109.5
O1 C1 H1B 109.5
H1A C1 H1B 109.5
O1 C1 H1C 109.5
H1A C1 H1C 109.5
H1B C1 H1C 109.5

loop_
_geom_bond_atom_site_label_1
_geom_bond_atom_site_label_2
_geom_bond_distance
F1 B1 1.4099(18)
O1 C2 1.3561(18)
O1 C1 1.424(2)
N2 C12 1.3413(19)
N2 C9 1.3931(18)
N2 B1 1.557(2)
N1 C16 1.3446(19)
N1 C13 1.3904(18)
N1 B1 1.560(2)
C5 C6 1.393(2)
C5 C4 1.398(2)
C5 C8 1.474(2)
C9 C8 1.408(2)
C9 C10 1.413(2)
C8 C13 1.404(2)
C13 C14 1.416(2)
C17 C18 1.392(2)
C17 C22 1.393(2)
C17 B1 1.609(2)
C6 C7 1.379(2)
C6 H6 0.9300
C4 C3 1.368(2)
C4 H4 0.9300
C7 C2 1.385(2)
C7 H7 0.9300
C2 C3 1.386(2)
C3 H3 0.9300
C10 C11 1.370(2)
C10 H10 0.9300
C14 C15 1.368(2)
C14 H14 0.9300
C12 C11 1.384(2)
C12 H12 0.9300
C18 C19 1.384(2)
C18 H18 0.9300
C16 C15 1.388(2)
C16 H16 0.9300
C22 C21 1.388(2)
C22 H22 0.9300
C11 H11 0.9300
C19 C20 1.368(3)
C19 H19 0.9300
C15 H15 0.9300
C21 C20 1.374(3)
C21 H21 0.9300
C20 H20 0.9300
C1 H1A 0.9600
C1 H1B 0.9600
C1 H1C 0.9600

loop_
_geom_torsion_atom_site_label_1
_geom_torsion_atom_site_label_2
_geom_torsion_atom_site_label_3
_geom_torsion_atom_site_label_4
_geom_torsion
C12 N2 C9 C8 179.87(13)
B1 N2 C9 C8 11.9(2)
C12 N2 C9 C10 0.20(15)
B1 N2 C9 C10 -167.75(13)
N2 C9 C8 C13 1.6(2)
C10 C9 C8 C13 -178.81(15)
N2 C9 C8 C5 -177.52(12)
C10 C9 C8 C5 2.0(2)
C6 C5 C8 C13 -44.77(18)
C4 C5 C8 C13 137.80(15)
C6 C5 C8 C9 134.37(14)
C4 C5 C8 C9 -43.07(19)
C16 N1 C13 C8 175.13(13)
B1 N1 C13 C8 -5.9(2)
C16 N1 C13 C14 0.03(16)
B1 N1 C13 C14 178.96(13)
C9 C8 C13 N1 -4.5(2)
C5 C8 C13 N1 174.68(11)
C9 C8 C13 C14 169.31(14)
C5 C8 C13 C14 -11.5(2)
C4 C5 C6 C7 2.6(2)
C8 C5 C6 C7 -174.97(13)
C6 C5 C4 C3 -1.5(2)
C8 C5 C4 C3 175.97(14)
C5 C6 C7 C2 -1.4(2)
C1 O1 C2 C7 -2.7(2)
C1 O1 C2 C3 177.53(17)
C6 C7 C2 O1 179.35(13)
C6 C7 C2 C3 -0.8(2)
C5 C4 C3 C2 -0.7(2)
O1 C2 C3 C4 -178.28(14)
C7 C2 C3 C4 1.9(2)
N2 C9 C10 C11 -1.17(16)
C8 C9 C10 C11 179.21(15)
N1 C13 C14 C15 -0.04(17)
C8 C13 C14 C15 -174.46(15)
C9 N2 C12 C11 0.85(17)
B1 N2 C12 C11 168.75(14)
C22 C17 C18 C19 -0.6(2)
B1 C17 C18 C19 179.73(15)
C13 N1 C16 C15 0.00(17)
B1 N1 C16 C15 -178.92(14)
C18 C17 C22 C21 1.2(2)
B1 C17 C22 C21 -179.08(15)
C9 C10 C11 C12 1.66(18)
N2 C12 C11 C10 -1.60(19)
C17 C18 C19 C20 -0.4(3)
C13 C14 C15 C16 0.05(19)
N1 C16 C15 C14 -0.03(19)
C17 C22 C21 C20 -0.9(3)
C18 C19 C20 C21 0.7(3)
C22 C21 C20 C19 -0.1(3)
C12 N2 B1 F1 60.39(18)
C9 N2 B1 F1 -133.88(13)
C12 N2 B1 N1 175.56(13)
C9 N2 B1 N1 -18.71(18)
C12 N2 B1 C17 -63.25(19)
C9 N2 B1 C17 102.48(15)
C16 N1 B1 F1 -48.72(18)
C13 N1 B1 F1 132.54(13)
C16 N1 B1 N2 -165.50(13)
C13 N1 B1 N2 15.76(18)
C16 N1 B1 C17 73.86(18)
C13 N1 B1 C17 -104.88(15)
C18 C17 B1 F1 -145.75(14)
C22 C17 B1 F1 34.6(2)
C18 C17 B1 N2 -22.8(2)
C22 C17 B1 N2 157.48(13)
C18 C17 B1 N1 93.71(17)
C22 C17 B1 N1 -85.98(17)
